data_2009437
loop_
_publ_author_name
'Pokkuluri, Phani Raj'
'Trotter, James'

_publ_section_title
;Dimethyl
 9-[(<i>S</i>)-(--)-<i>N</i>-acetylalanyloxy]methyl-9,10-dihydro-9,10-ethenoanthracene-11,12-dicarboxylate
;
_journal_issue 2
_journal_name_full 'Acta Crystallographica Section C'
_journal_page_first 276
_journal_page_last 278
_journal_paper_doi 10.1107/S0108270193008881
_journal_volume 50
_journal_year 1994
_chemical_formula_moiety 'C26 H25 N O7'
_chemical_formula_sum 'C26 H25 N O7'
_chemical_formula_weight 463.49
_chemical_melting_point 453.5(5)
_chemical_name_systematic
;
Dimethyl 9-[(S)-(-)-N-acetylalanyloxy]methyl-
9,10-dihydro-9,10-ethenoanthracene-11,12-dicarboxylate
;
_space_group_IT_number 19
_symmetry_cell_setting orthorhombic
_symmetry_space_group_name_Hall 'P 2ac 2ab'
_symmetry_space_group_name_H-M 'P 21 21 21'
_atom_type_scat_source TEXSAN
_cell_angle_alpha 90
_cell_angle_beta 90
_cell_angle_gamma 90
_cell_formula_units_Z 4
_cell_length_a 18.914(4)
_cell_length_b 14.3450(10)
_cell_length_c 8.6220(10)
_cell_measurement_reflns_used 25
_cell_measurement_temperature 294
_cell_measurement_theta_max 39
_cell_measurement_theta_min 25
_cell_volume 2339.3(6)
_computing_data_collection ' TEXSAN (Molecular Structure Corporation, 1990)'
_diffrn_ambient_temperature 294
_diffrn_measurement_device 'Rigaku AFC6'
_diffrn_measurement_method \w/2\q
_diffrn_radiation_monochromator graphite
_diffrn_radiation_source xray_tube
_diffrn_radiation_type 'Copper K\a'
_diffrn_radiation_wavelength 1.5418
_diffrn_reflns_limit_h_max 23
_diffrn_reflns_limit_h_min 0
_diffrn_reflns_limit_k_max 18
_diffrn_reflns_limit_k_min 0
_diffrn_reflns_limit_l_max 10
_diffrn_reflns_limit_l_min 0
_diffrn_reflns_number 2818
_diffrn_reflns_theta_max 77.6
_diffrn_standards_decay_% 0
_diffrn_standards_interval_count 150
_diffrn_standards_number 3
_exptl_absorpt_coefficient_mu 0.76
_exptl_absorpt_correction_T_max 1.00
_exptl_absorpt_correction_T_min 0.97
_exptl_absorpt_correction_type 'no absorption corrections'
_exptl_crystal_colour colourless
_exptl_crystal_density_diffrn 1.32
_exptl_crystal_description prism
_exptl_crystal_F_000 976
_exptl_crystal_size_max 0.30
_exptl_crystal_size_mid 0.30
_exptl_crystal_size_min 0.20
_refine_diff_density_max 0.14
_refine_diff_density_min -0.18
_refine_ls_extinction_coef 0.31E-5
_refine_ls_extinction_method 'TEXSAN (Molecular Structure Corporation, 1990)'
_refine_ls_goodness_of_fit_obs 1.39
_refine_ls_hydrogen_treatment 'H-atom parameters refined isotropically'
_refine_ls_matrix_type full
_refine_ls_number_constraints 0
_refine_ls_number_parameters '308 (plus 100 H parameters)'
_refine_ls_number_reflns 1941
_refine_ls_number_restraints 0
_refine_ls_R_factor_all 0.087
_refine_ls_R_factor_obs 0.038
_refine_ls_shift/esd_max 0.02
_refine_ls_structure_factor_coef F
_refine_ls_weighting_details 'w = 1/\s^2^(F)'
_refine_ls_weighting_scheme calc
_refine_ls_wR_factor_all 0.051
_refine_ls_wR_factor_obs 0.048
_reflns_number_observed 1941
_reflns_number_total 2818
_reflns_observed_criterion 3\s(I)
_cod_data_source_file br1047.cif
_cod_data_source_block raj10_1
_cod_depositor_comments
;
 Adding the _atom_site_type_symbol data item.

 Antanas Vaitkus,
 2017-01-19

The following automatic conversions were performed:

'_chemical_melting_point' value '453-454K' was changed to '453.5(5)'
- the average value was taken and precision was estimated.

Automatic conversion script
Id: cif_fix_values 1646 2011-03-28 12:23:43Z adriana 

The following automatic conversions were performed:

'_chemical_melting_point' value '453-454K' was changed to '453.5(5)'
- the average value was taken and precision was estimated.

Automatic conversion script
Id: cif_fix_values 1715 2011-07-08 13:25:40Z adriana 

The following automatic conversions were performed:

'_refine_ls_weighting_scheme' value '1/\s^2^(F)' was changed to
'calc'. New tag '_refine_ls_weighting_details' was created. The value
of the new tag was set to 'w = 1/\s^2^(F)'.

Automatic conversion script
Id: cif_fix_values 3143 2015-03-26 13:38:13Z robertas 
;
_cod_original_cell_volume 2339.3(5)
_cod_database_code 2009437

loop_
_symmetry_equiv_pos_as_xyz
x,y,z
1/2-x,-y,1/2+z
1/2+x,1/2-y,-z
-x,1/2+y,1/2-z

loop_
_atom_site_aniso_label
_atom_site_aniso_U_11
_atom_site_aniso_U_22
_atom_site_aniso_U_33
_atom_site_aniso_U_12
_atom_site_aniso_U_13
_atom_site_aniso_U_23
? ? ? ? ? ? ?

loop_
_atom_site_label
_atom_site_type_symbol
_atom_site_fract_x
_atom_site_fract_y
_atom_site_fract_z
_atom_site_U_iso_or_equiv
O1 O .43730(10) .8802(2) .3912(3) .051
O2 O .49540(10) .7561(2) .2954(4) .047
O3 O .24300(10) .7351(2) .4978(3) .045
O4 O .3590(2) .7364(3) .5407(3) .071
O5 O .46980(10) .8912(2) .0103(3) .038
O6 O .57080(10) .8678(2) -.1203(4) .054
O7 O .4678(2) 1.0537(2) -.2248(4) .057
N N .4971(2) 1.0768(2) .0231(5) .046
C1 C .3176(2) .9146(3) -.1197(5) .046
C2 C .2563(3) .9619(3) -.1560(6) .061
C3 C .1928(3) .9383(3) -.0867(6) .062
C4 C .1898(2) .8668(3) .0207(5) .049
C4A C .2512(2) .8193(2) .0600(4) .037
C5 C .2550(2) .5724(3) .0490(5) .040
C6 C .2893(2) .5073(3) -.0439(5) .045
C7 C .3539(2) .5283(3) -.1098(5) .043
C8 C .3852(2) .6152(3) -.0891(4) .035
C8A C .3511(2) .6800(2) .0015(4) .030
C9 C .3765(2) .7799(2) .0388(4) .030
C9A C .3155(2) .8430(2) -.0113(4) .035
C10 C .2573(2) .7377(3) .1693(4) .034
C10A C .2865(2) .6582(2) .0719(4) .031
C11 C .3774(2) .7845(2) .2163(4) .031
C12 C .3159(2) .7603(2) .2841(4) .032
C13 C .4430(2) .8039(3) .3044(4) .036
C14 C .4909(3) .8921(6) .5077(7) .074
C15 C .3098(2) .7451(3) .4543(4) .038
C16 C .2318(3) .7165(5) .6616(5) .058
C17 C .4468(2) .7992(3) -.0386(5) .037
C18 C .5339(2) .9173(3) -.0420(5) .039
C19 C .5558(2) 1.0122(3) .0139(5) .041
C20 C .5904(3) 1.0055(4) .1718(6) .060
C21 C .4580(2) 1.0946(3) -.1027(5) .047
C22 C .4005(4) 1.1653(5) -.0840(10) .082
H1 H .361 .928 -.175 .055
H2 H .257 1.021 -.229 .083
H3 H .147 .975 -.101 .080
H4 H .145 .844 .064 .046
H5 H .207 .563 .114 .040
H6 H .268 .451 -.060 .044
H7 H .379 .479 -.168 .050
H8 H .432 .627 -.134 .028
H10 H .212 .724 .220 .032
H14A H .529 .902 .456 .102
H14B H .494 .844 .589 .134
H14C H .475 .947 .564 .099
H16A H .186 .714 .680 .096
H16B H .251 .774 .713 .141
H16C H .257 .662 .687 .111
H17A H .437 .797 -.157 .061
H17B H .486 .747 .001 .032
H19 H .594 1.039 -.054 .080
H20A H .550 .985 .245 .070
H20B H .629 .960 .173 .095
H20C H .613 1.072 .197 .098
H22A H .352 1.141 -.107 .159
H22B H .396 1.188 .027 .121
H22C H .413 1.219 -.142 .227
HN H .486 1.115 .106 .087

loop_
_geom_angle_atom_site_label_1
_geom_angle_atom_site_label_2
_geom_angle_atom_site_label_3
_geom_angle
_geom_angle_publ_flag
C2 C1 C9A 119.5(4) yes
C1 C2 C3 120.8(4) yes
C2 C3 C4 120.4(4) yes
C3 C4 C4A 119.5(4) yes
C4 C4A C9A 119.9(3) yes
C4 C4A C10 126.7(3) yes
C9A C4A C10 113.3(3) yes
C6 C5 C10A 118.6(3) yes
C5 C6 C7 120.2(4) yes
C6 C7 C8 121.3(4) yes
C7 C8 C8A 118.6(3) yes
C8 C8A C9 126.8(3) yes
C8 C8A C10A 120.3(3) yes
C9 C8A C10A 112.9(3) yes
C8A C9 C9A 104.8(3) yes
C8A C9 C11 104.6(3) yes
C8A C9 C17 110.6(3) yes
C9A C9 C11 105.4(3) yes
C9A C9 C17 115.5(3) yes
C11 C9 C17 115.0(3) yes
C1 C9A C4A 119.9(3) yes
C1 C9A C9 127.3(3) yes
C4A C9A C9 112.7(3) yes
C4A C10 C10A 105.4(3) yes
C4A C10 C12 107.3(3) yes
C10A C10 C12 104.8(3) yes
C5 C10A C8A 120.9(3) yes
C5 C10A C10 126.2(3) yes
C8A C10A C10 112.9(3) yes
C9 C11 C12 114.4(3) yes
C9 C11 C13 122.0(3) yes
C12 C11 C13 123.3(3) yes
C10 C12 C11 113.7(3) yes
C10 C12 C15 123.6(3) yes
C11 C12 C15 122.2(3) yes
C11 C13 O1 112.0(3) yes
C11 C13 O2 123.2(3) yes
O1 C13 O2 124.7(3) yes
C12 C15 O3 111.6(3) yes
C12 C15 O4 124.6(4) yes
O3 C15 O4 123.6(3) yes
C9 C17 O5 107.6(3) yes
C19 C18 O5 113.1(3) yes
C19 C18 O6 123.7(3) yes
O5 C18 O6 123.1(3) yes
C18 C19 C20 110.5(4) yes
C18 C19 N 112.7(3) yes
C20 C19 N 108.8(4) yes
C22 C21 N 116.4(5) yes
C22 C21 O7 122.0(5) yes
N C21 O7 121.6(4) yes
C19 N C21 120.1(4) yes
C13 O1 C14 115.7(4) yes
C15 O3 C16 115.7(3) yes
C17 O5 C18 115.2(3) yes

loop_
_geom_bond_atom_site_label_1
_geom_bond_atom_site_label_2
_geom_bond_distance
_geom_bond_publ_flag
C1 C2 1.379(6) yes
C1 C9A 1.389(5) yes
C2 C3 1.384(7) yes
C3 C4 1.383(7) yes
C4 C4A 1.388(5) yes
C4A C9A 1.404(5) yes
C4A C10 1.507(5) yes
C5 C6 1.391(6) yes
C5 C10A 1.382(5) yes
C6 C7 1.381(6) yes
C7 C8 1.392(5) yes
C8 C8A 1.375(5) yes
C8A C9 1.545(4) yes
C8A C10A 1.400(4) yes
C9 C9A 1.529(5) yes
C9 C11 1.532(5) yes
C9 C17 1.513(5) yes
C10 C10A 1.520(5) yes
C10 C12 1.521(5) yes
C11 C12 1.347(5) yes
C11 C13 1.481(5) yes
C12 C15 1.488(5) yes
C18 C19 1.502(5) yes
C19 C20 1.514(6) yes
C21 C22 1.496(7) yes
C19 N 1.448(5) yes
C21 N 1.337(5) yes
C13 O1 1.330(5) yes
C13 O2 1.208(4) yes
C14 O1 1.437(6) yes
C15 O3 1.326(4) yes
C15 O4 1.199(4) yes
C16 O3 1.453(5) yes
C17 O5 1.452(4) yes
C18 O5 1.347(4) yes
C18 O6 1.203(5) yes
C21 O7 1.219(5) yes
